data_4133760
loop_
_publ_author_name
'Dai, Qiang'
'Li, Wenbo'
'Li, Zhiming'
'Zhang, Junliang'

_publ_section_title
;
 P-Chiral Phosphines Enabled by Palladium/Xiao-Phos-Catalyzed Asymmetric
 P-C Cross-Coupling of Secondary Phosphine Oxides and Aryl Bromides.
;
_journal_issue 51
_journal_name_full 'Journal of the American Chemical Society'
_journal_page_first 20556
_journal_page_last 20564
_journal_paper_doi 10.1021/jacs.9b11938
_journal_volume 141
_journal_year 2019
_chemical_absolute_configuration rmad
_chemical_formula_moiety 'C72 H88 Cl2 N2 O2 P2 Pd S2'
_chemical_formula_sum 'C72 H88 Cl2 N2 O2 P2 Pd S2'
_chemical_formula_weight 1316.80
_space_group_crystal_system monoclinic
_space_group_IT_number 4
_space_group_name_Hall 'P 2yb'
_space_group_name_H-M_alt 'P 1 21 1'
_atom_sites_solution_hydrogens mixed
_atom_sites_solution_primary dual
_audit_creation_date 2019-07-10
_audit_creation_method
;
Olex2 1.2
(compiled 2018.05.29 svn.r3508 for OlexSys, GUI svn.r5506)
;
_cell_angle_alpha 90
_cell_angle_beta 103.9040(10)
_cell_angle_gamma 90
_cell_formula_units_Z 2
_cell_length_a 16.51660(10)
_cell_length_b 10.26470(10)
_cell_length_c 25.2392(2)
_cell_measurement_reflns_used 58976
_cell_measurement_temperature 100.01(11)
_cell_measurement_theta_max 74.3890
_cell_measurement_theta_min 4.0220
_cell_volume 4153.63(6)
_computing_cell_refinement 'CrysAlisPro 1.171.39.32a (Rigaku OD, 2017)'
_computing_data_collection 'CrysAlisPro 1.171.39.32a (Rigaku OD, 2017)'
_computing_data_reduction 'CrysAlisPro 1.171.39.32a (Rigaku OD, 2017)'
_computing_molecular_graphics 'Olex2 (Dolomanov et al., 2009)'
_computing_publication_material 'Olex2 (Dolomanov et al., 2009)'
_computing_structure_refinement 'ShelXL (Sheldrick, 2015)'
_computing_structure_solution 'ShelXT (Sheldrick, 2015)'
_diffrn_ambient_environment N~2~
_diffrn_ambient_temperature 100.01(11)
_diffrn_detector 'CCD plate'
_diffrn_measured_fraction_theta_full 0.998
_diffrn_measured_fraction_theta_max 0.991
_diffrn_measurement_details
;
List of Runs (angles in degrees, time in seconds):

  # Type    Start    End  Width  t~exp~   \w     \q     \k     \f   Frames
--------------------------------------------------------------------------
  1  \w    -19.00  62.00   1.00    1.00    --    0.00  38.00 150.00   81
  2  \w    -21.00  14.00   1.00    1.00    --    0.00  57.00  60.00   35
  3  \w    -18.00  89.00   1.00    1.00    --    0.00  38.00 -60.00  107
  4  \w    -23.00  21.00   1.00    1.00    --    0.00  19.00 150.00   44
  5  \w    -45.00  -1.00   1.00    1.00    --    0.00 -57.00 120.00   44
  6  \w    -19.00  75.00   1.00    1.00    --    0.00  38.00-120.00   94
  7  \w     27.00  87.00   1.00    1.00    --    0.00  38.00   0.00   60
  8  \w     37.00  86.00   1.00    1.00    --    0.00  77.00 150.00   49
  9  \w     37.00  85.00   1.00    1.00    --    0.00  38.00  30.00   48
 10  \w    -18.00   8.00   1.00    1.00    --    0.00  38.00  30.00   26
 11  \w     18.00  77.00   1.00    1.00    --    0.00  57.00  60.00   59
 12  \w    -19.00  20.00   1.00    1.00    --    0.00  38.00   0.00   39
 13  \w     -5.00  29.00   1.00    1.00    --    0.00  77.00 150.00   34
 14  \w    -87.00 -52.00   1.00    1.00    --    0.00 -57.00 120.00   35
 15  \w     65.00  91.00   1.00    1.00    --   95.80  77.00 -65.13   26
 16  \w     64.00  90.00   1.00    1.00    --   95.80  79.00 129.83   26
 17  \w     63.00  89.00   1.00    1.00    --   95.80  81.00  75.91   26
 18  \w    126.00 168.00   1.00    1.00    --   95.80  50.00  -5.06   42
 19  \w     74.00 116.00   1.00    1.00    --   95.80  50.00  -5.06   42
 20  \w     66.00  96.00   1.00    1.00    --   95.80  74.00-126.39   30
 21  \w     70.00 134.00   1.00    1.00    --   95.80  63.00  69.28   64
 22  \w     64.00  90.00   1.00    1.00    --   95.80  80.00  24.73   26
 23  \w    148.00 182.00   1.00    1.00    --   95.80  80.00  24.73   34
 24  \w      6.00  49.00   1.00    1.00    --   95.80 -82.00 -60.00   43
 25  \w     53.00 106.00   1.00    1.00    --   95.80 -82.00 -60.00   53
 26  \w     65.00  91.00   1.00    1.00    --   95.80  77.00 -30.00   26
 27  \w     65.00  90.00   1.00    1.00    --   95.80  77.00-150.00   25
 28  \w     90.00 128.00   1.00    1.00    --   95.80 -82.00  60.00   38
 29  \w     49.00 128.00   1.00    1.00    --   95.80 -82.00-150.00   79
 30  \w     64.00 154.00   1.00    1.00    --   95.80  80.00 106.41   90
 31  \w     68.00  94.00   1.00    1.00    --   95.80  68.00-144.92   26
 32  \w    127.00 177.00   1.00    1.00    --   95.80  76.00-100.25   50
 33  \w     65.00  91.00   1.00    1.00    --   95.80  76.00-100.25   26
 34  \w    143.00 169.00   1.00    1.00    --   95.80  54.00  37.16   26
 35  \w     72.00 129.00   1.00    1.00    --   95.80  57.00 160.81   57
 36  \w     64.00  90.00   1.00    1.00    --   95.80  82.00  30.00   26
 37  \w     63.00  89.00   1.00    1.00    --   95.80  82.00-150.00   26
 38  \w     67.00  93.00   1.00    1.00    --   95.80  72.00 149.93   26
 39  \w     65.00 143.00   1.00    1.00    --   95.80  77.00-120.00   78
 40  \w     63.00  88.00   1.00    1.00    --   95.80  82.00 -60.00   25
 41  \w    102.00 184.00   1.00    1.00    --   95.80  82.00 -60.00   82
 42  \w     12.00  49.00   1.00    1.00    --   95.80 -82.00 150.00   37
 43  \w     58.00 128.00   1.00    1.00    --   95.80 -82.00 150.00   70
 44  \w     71.00 147.00   1.00    1.00    --   95.80  61.00 -60.00   76
 45  \w     63.00  89.00   1.00    1.00    --   95.80  82.00  90.00   26
 46  \w     63.00  89.00   1.00    1.00    --   95.80  82.00 150.00   26
 47  \w     63.00  88.00   1.00    1.00    --   95.80  82.00-180.00   25
 48  \w     63.00  88.00   1.00    1.00    --   95.80  82.00  60.00   25
 49  \w     65.00 147.00   1.00    1.00    --   95.80  77.00 120.00   82
 50  \w     63.00  88.00   1.00    1.00    --   95.80  82.00 -30.00   25
 51  \w     65.00  90.00   1.00    1.00    --   95.80  77.00  60.00   25
 52  \w    111.00 182.00   1.00    1.00    --   95.80  81.00  12.51   71
 53  \w     73.00 120.00   1.00    1.00    --   95.80  54.00  37.16   47
 54  \w     75.00 103.00   1.00    1.00    --   95.80  45.00  30.00   28
 55  \w      9.00 128.00   1.00    1.00    --   95.80 -82.00   0.00  119
 56  \w      6.00 118.00   1.00    1.00    --   95.80 -61.00   0.00  112
 57  \w     63.00  89.00   1.00    1.00    --   95.80  82.00-120.00   26
 58  \w     63.00  89.00   1.00    1.00    --   95.80  82.00 -90.00   26
 59  \w     71.00  98.00   1.00    1.00    --   95.80  61.00  60.00   27
 60  \w     65.00  90.00   1.00    1.00    --   95.80  77.00 150.00   25
 61  \w    129.00 178.00   1.00    1.00    --   95.80  77.00   0.00   49
 62  \w     63.00  89.00   1.00    1.00    --   95.80  81.00  12.51   26
 63  \w     71.00  97.00   1.00    1.00    --   95.80  61.00 -30.00   26
 64  \w     65.00  90.00   1.00    1.00    --   95.80  77.00-180.00   25
 65  \w     65.00  90.00   1.00    1.00    --   95.80  77.00   0.00   25
 66  \w     75.00 180.00   1.00    1.00    --   95.80  45.00-120.00  105
 67  \w    111.00 185.00   1.00    1.00    --   95.80  61.00 -30.00   74
 68  \w     65.00 114.00   1.00    1.00    --   95.80  77.00  90.00   49
 69  \w     75.00 178.00   1.00    1.00    --   95.80  45.00-150.00  103
 70  \w     65.00  90.00   1.00    1.00    --   95.80  77.00 -90.00   25
 71  \w    151.00 176.00   1.00    1.00    --   95.80  77.00 -65.13   25
 72  \w    159.00 184.00   1.00    1.00    --   95.80  81.00  75.91   25
 73  \w     71.00 172.00   1.00    1.00    --   95.80  61.00  90.00  101
 74  \w    147.00 172.00   1.00    1.00    --   95.80  63.00  69.28   25
 75  \w     73.00  99.00   1.00    1.00    --   95.80  53.00-154.94   26
 76  \w     72.00 163.00   1.00    1.00    --   95.80  57.00-177.20   91
;
_diffrn_measurement_device 'four-circle diffractometer'
_diffrn_measurement_device_type 'XtaLAB AFC12 (RINC): Kappa dual home/near'
_diffrn_measurement_method '\w scans'
_diffrn_orient_matrix_type 'CrysAlisPro convention (1999,Acta A55,543-557)'
_diffrn_orient_matrix_UB_11 -0.0957228000
_diffrn_orient_matrix_UB_12 0.0066632000
_diffrn_orient_matrix_UB_13 -0.0194646000
_diffrn_orient_matrix_UB_21 -0.0044837000
_diffrn_orient_matrix_UB_22 0.0644406000
_diffrn_orient_matrix_UB_23 0.0542972000
_diffrn_orient_matrix_UB_31 0.0069237000
_diffrn_orient_matrix_UB_32 0.1355410000
_diffrn_orient_matrix_UB_33 -0.0248861000
_diffrn_radiation_monochromator graphite
_diffrn_radiation_probe x-ray
_diffrn_radiation_type CuK\a
_diffrn_radiation_wavelength 1.54184
_diffrn_reflns_av_R_equivalents 0.1075
_diffrn_reflns_av_unetI/netI 0.0531
_diffrn_reflns_Laue_measured_fraction_full 0.998
_diffrn_reflns_Laue_measured_fraction_max 0.991
_diffrn_reflns_limit_h_max 20
_diffrn_reflns_limit_h_min -20
_diffrn_reflns_limit_k_max 12
_diffrn_reflns_limit_k_min -12
_diffrn_reflns_limit_l_max 31
_diffrn_reflns_limit_l_min -31
_diffrn_reflns_number 110584
_diffrn_reflns_point_group_measured_fraction_full 0.984
_diffrn_reflns_point_group_measured_fraction_max 0.970
_diffrn_reflns_theta_full 67.684
_diffrn_reflns_theta_max 74.680
_diffrn_reflns_theta_min 3.608
_diffrn_source 'fine-focus sealed X-ray tube'
_diffrn_source_type 'Enhance (Cu) X-ray Source'
_exptl_absorpt_coefficient_mu 3.508
_exptl_absorpt_correction_T_max 1.00000
_exptl_absorpt_correction_T_min 0.12290
_exptl_absorpt_correction_type multi-scan
_exptl_absorpt_process_details
;
CrysAlisPro 1.171.39.32a (Rigaku Oxford Diffraction, 2017)
Empirical absorption correction using spherical harmonics,
 implemented in SCALE3 ABSPACK scaling algorithm.
;
_exptl_crystal_colour 'clear light yellow'
_exptl_crystal_colour_lustre clear
_exptl_crystal_colour_modifier light
_exptl_crystal_colour_primary yellow
_exptl_crystal_density_diffrn 1.053
_exptl_crystal_description block
_exptl_crystal_F_000 1384
_exptl_crystal_size_max 0.46
_exptl_crystal_size_mid 0.28
_exptl_crystal_size_min 0.22
_refine_diff_density_max 0.862
_refine_diff_density_min -1.018
_refine_diff_density_rms 0.066
_refine_ls_abs_structure_details
;
 Flack x determined using 6813 quotients [(I+)-(I-)]/[(I+)+(I-)]
 (Parsons, Flack and Wagner, Acta Cryst. B69 (2013) 249-259).
;
_refine_ls_abs_structure_Flack -0.005(4)
_refine_ls_extinction_method none
_refine_ls_goodness_of_fit_ref 1.085
_refine_ls_hydrogen_treatment mixed
_refine_ls_matrix_type full
_refine_ls_number_parameters 770
_refine_ls_number_reflns 16519
_refine_ls_number_restraints 1
_refine_ls_restrained_S_all 1.085
_refine_ls_R_factor_all 0.0478
_refine_ls_R_factor_gt 0.0464
_refine_ls_shift/su_max 0.030
_refine_ls_shift/su_mean 0.000
_refine_ls_structure_factor_coef Fsqd
_refine_ls_weighting_details 'w=1/[\s^2^(Fo^2^)+(0.0584P)^2^+2.9384P] where P=(Fo^2^+2Fc^2^)/3'
_refine_ls_weighting_scheme calc
_refine_ls_wR_factor_gt 0.1155
_refine_ls_wR_factor_ref 0.1166
_reflns_Friedel_coverage 0.849
_reflns_Friedel_fraction_full 0.968
_reflns_Friedel_fraction_max 0.946
_reflns_number_gt 15856
_reflns_number_total 16519
_reflns_threshold_expression 'I > 2\s(I)'
_cod_data_source_file ja9b11938_si_003.cif
_cod_data_source_block exp_944
_cod_depositor_comments 'Adding full bibliography for 4133759--4133760.cif.'
_cod_database_code 4133760
_shelx_shelxl_version_number 2016/6
_shelx_space_group_comment
;
The symmetry employed for this shelxl refinement is uniquely defined
by the following loop, which should always be used as a source of
symmetry information in preference to the above space-group names.
They are only intended as comments.
;
_shelx_estimated_absorpt_t_max 0.512
_shelx_estimated_absorpt_t_min 0.295
_reflns_odcompleteness_completeness 99.95
_reflns_odcompleteness_iscentric 1
_reflns_odcompleteness_theta 66.97
_olex2_refinement_description
;
1. Fixed Uiso
 At 1.2 times of:
  All C(H) groups, All C(H,H) groups
 At 1.5 times of:
  All C(H,H,H) groups
2.a Ternary CH refined with riding coordinates:
 C14(H14), C31(H31), C34(H34), C50(H50), C67(H67), C70(H70)
2.b Secondary CH2 refined with riding coordinates:
 C13(H13a,H13b), C49(H49a,H49b)
2.c Aromatic/amide H refined with riding coordinates:
 C2(H2a), C3(H3), C4(H4), C5(H5), C6(H6), C8(H8), C9(H9), C10(H10), C11(H11),
 C12(H12), C21(H21), C22(H22), C23(H23), C24(H24), C27(H27), C28(H28), C29(H29),
  C38(H38), C39(H39), C40(H40), C41(H41), C42(H42), C44(H44), C45(H45),
 C46(H46), C47(H47), C48(H48), C57(H57), C58(H58), C59(H59), C60(H60), C63(H63),
  C64(H64), C65(H65)
2.d Idealised Me refined as rotating group:
 C16(H16a,H16b,H16c), C17(H17a,H17b,H17c), C18(H18a,H18b,H18c), C32(H32a,H32b,
 H32c), C33(H33a,H33b,H33c), C35(H35a,H35b,H35c), C36(H36a,H36b,H36c), C52(H52a,
 H52b,H52c), C53(H53a,H53b,H53c), C54(H54a,H54b,H54c), C68(H68a,H68b,H68c),
 C69(H69a,H69b,H69c), C71(H71a,H71b,H71c), C72(H72a,H72b,H72c)
;
_olex2_submission_special_instructions 'No special instructions were received'
_oxdiff_exptl_absorpt_empirical_details
;
Empirical correction (ABSPACK) includes:
- Absorption correction using spherical harmonics
- Frame scaling
;
_oxdiff_exptl_absorpt_empirical_full_max 5.631
_oxdiff_exptl_absorpt_empirical_full_min 0.342

loop_
_space_group_symop_operation_xyz
'x, y, z'
'-x, y+1/2, -z'

loop_
_atom_site_label
_atom_site_type_symbol
_atom_site_fract_x
_atom_site_fract_y
_atom_site_fract_z
_atom_site_U_iso_or_equiv
_atom_site_adp_type
_atom_site_occupancy
_atom_site_site_symmetry_order
_atom_site_calc_flag
_atom_site_refinement_flags_posn
Pd1 Pd 0.51979(2) 0.47166(3) 0.74175(2) 0.02065(9) Uani 1 1 d .
Cl1 Cl 0.46186(7) 0.29633(11) 0.68871(5) 0.0274(2) Uani 1 1 d .
Cl2 Cl 0.57191(7) 0.63979(12) 0.79990(5) 0.0285(3) Uani 1 1 d .
S1 S 0.84239(8) 0.61504(13) 0.78071(5) 0.0309(3) Uani 1 1 d .
S2 S 0.40740(9) 0.53788(15) 0.52873(5) 0.0354(3) Uani 1 1 d .
P1 P 0.62145(7) 0.32549(12) 0.78683(5) 0.0220(2) Uani 1 1 d .
P2 P 0.39926(7) 0.59356(12) 0.71041(5) 0.0218(2) Uani 1 1 d .
O1 O 0.8562(3) 0.7435(5) 0.80669(19) 0.0512(12) Uani 1 1 d .
O2 O 0.3936(3) 0.4133(6) 0.49483(18) 0.0560(13) Uani 1 1 d .
N1 N 0.7590(2) 0.5409(4) 0.79450(17) 0.0260(9) Uani 1 1 d .
N2 N 0.3972(3) 0.5057(4) 0.59111(15) 0.0245(9) Uani 1 1 d .
C1 C 0.6795(3) 0.2268(5) 0.7487(2) 0.0240(10) Uani 1 1 d .
C2 C 0.6606(4) 0.2314(6) 0.6920(2) 0.0326(12) Uani 1 1 d .
H2A H 0.620687 0.289572 0.673365 0.039 Uiso 1 1 calc R
C3 C 0.7013(4) 0.1493(7) 0.6632(2) 0.0391(13) Uani 1 1 d .
H3 H 0.686730 0.150896 0.625243 0.047 Uiso 1 1 calc R
C4 C 0.7627(4) 0.0654(6) 0.6898(2) 0.0382(13) Uani 1 1 d .
H4 H 0.790713 0.012547 0.670125 0.046 Uiso 1 1 calc R
C5 C 0.7824(4) 0.0611(7) 0.7467(2) 0.0412(14) Uani 1 1 d .
H5 H 0.822819 0.003363 0.765193 0.049 Uiso 1 1 calc R
C6 C 0.7419(3) 0.1421(6) 0.7758(2) 0.0312(11) Uani 1 1 d .
H6 H 0.756461 0.140149 0.813764 0.037 Uiso 1 1 calc R
C7 C 0.5638(3) 0.2112(5) 0.8178(2) 0.0265(10) Uani 1 1 d .
C8 C 0.5594(3) 0.0765(6) 0.8064(2) 0.0306(11) Uani 1 1 d .
H8 H 0.587073 0.043030 0.781375 0.037 Uiso 1 1 calc R
C9 C 0.5147(4) -0.0068(6) 0.8317(2) 0.0394(13) Uani 1 1 d .
H9 H 0.512465 -0.095328 0.823718 0.047 Uiso 1 1 calc R
C10 C 0.4733(4) 0.0418(7) 0.8690(3) 0.0475(16) Uani 1 1 d .
H10 H 0.443000 -0.014415 0.885756 0.057 Uiso 1 1 calc R
C11 C 0.4763(4) 0.1718(7) 0.8814(3) 0.0427(14) Uani 1 1 d .
H11 H 0.448719 0.203172 0.906892 0.051 Uiso 1 1 calc R
C12 C 0.5207(3) 0.2572(6) 0.8561(2) 0.0342(12) Uani 1 1 d .
H12 H 0.521854 0.345543 0.864430 0.041 Uiso 1 1 calc R
C13 C 0.6987(3) 0.3854(5) 0.8479(2) 0.0281(11) Uani 1 1 d .
H13A H 0.671682 0.450601 0.865497 0.034 Uiso 1 1 calc R
H13B H 0.713661 0.313276 0.873160 0.034 Uiso 1 1 calc R
C14 C 0.7794(3) 0.4446(5) 0.83848(19) 0.0259(11) Uani 1 1 d .
H14 H 0.810035 0.374034 0.825765 0.031 Uiso 1 1 calc R
C15 C 0.7983(3) 0.6472(6) 0.7084(2) 0.0359(12) Uani 1 1 d .
C16 C 0.8649(4) 0.7331(6) 0.6925(3) 0.0423(14) Uani 1 1 d .
H16A H 0.867525 0.815601 0.710739 0.063 Uiso 1 1 calc GR
H16B H 0.850656 0.746629 0.653714 0.063 Uiso 1 1 calc GR
H16C H 0.918193 0.690760 0.703079 0.063 Uiso 1 1 calc GR
C17 C 0.7158(4) 0.7215(8) 0.7001(3) 0.0524(19) Uani 1 1 d .
H17A H 0.673251 0.663796 0.706284 0.079 Uiso 1 1 calc GR
H17B H 0.699984 0.754286 0.663421 0.079 Uiso 1 1 calc GR
H17C H 0.722418 0.792841 0.725336 0.079 Uiso 1 1 calc GR
C18 C 0.7875(5) 0.5200(7) 0.6768(3) 0.0478(16) Uani 1 1 d .
H18A H 0.840710 0.478079 0.681408 0.072 Uiso 1 1 calc GR
H18B H 0.764546 0.537276 0.638811 0.072 Uiso 1 1 calc GR
H18C H 0.750415 0.464032 0.690348 0.072 Uiso 1 1 calc GR
C19 C 0.8327(3) 0.4902(6) 0.89341(19) 0.0270(10) Uani 1 1 d .
C20 C 0.8879(3) 0.4037(5) 0.9267(2) 0.0269(10) Uani 1 1 d .
C21 C 0.9371(3) 0.4495(6) 0.9762(2) 0.0337(13) Uani 1 1 d .
H21 H 0.974460 0.393398 0.998582 0.040 Uiso 1 1 calc R
C22 C 0.9309(4) 0.5795(6) 0.9925(2) 0.0363(12) Uani 1 1 d .
H22 H 0.965229 0.609690 1.024952 0.044 Uiso 1 1 calc R
C23 C 0.8746(3) 0.6606(6) 0.9606(2) 0.0373(13) Uani 1 1 d .
H23 H 0.868509 0.745398 0.972000 0.045 Uiso 1 1 calc R
C24 C 0.8259(3) 0.6166(6) 0.9107(2) 0.0316(11) Uani 1 1 d .
H24 H 0.788293 0.673269 0.888783 0.038 Uiso 1 1 calc R
C25 C 0.8933(3) 0.2650(5) 0.9117(2) 0.0285(11) Uani 1 1 d .
C26 C 0.9421(4) 0.2292(6) 0.8747(2) 0.0367(13) Uani 1 1 d .
C27 C 0.9484(4) 0.0989(7) 0.8629(3) 0.0480(16) Uani 1 1 d .
H27 H 0.981262 0.074856 0.839267 0.058 Uiso 1 1 calc R
C28 C 0.9072(5) 0.0022(6) 0.8850(3) 0.059(2) Uani 1 1 d .
H28 H 0.911812 -0.084932 0.875981 0.071 Uiso 1 1 calc R
C29 C 0.8593(4) 0.0388(6) 0.9206(3) 0.0509(18) Uani 1 1 d .
H29 H 0.831049 -0.024629 0.935418 0.061 Uiso 1 1 calc R
C30 C 0.8527(4) 0.1686(6) 0.9348(2) 0.0378(13) Uani 1 1 d .
C31 C 0.8027(4) 0.2010(8) 0.9766(3) 0.0502(17) Uani 1 1 d .
H31 H 0.789926 0.294272 0.973091 0.060 Uiso 1 1 calc R
C32 C 0.7199(5) 0.1300(11) 0.9686(4) 0.078(3) Uani 1 1 d .
H32A H 0.684088 0.154551 0.934201 0.116 Uiso 1 1 calc GR
H32B H 0.693974 0.152792 0.997546 0.116 Uiso 1 1 calc GR
H32C H 0.729371 0.037638 0.969066 0.116 Uiso 1 1 calc GR
C33 C 0.8553(5) 0.1795(10) 1.0342(3) 0.064(2) Uani 1 1 d .
H33A H 0.875293 0.091359 1.037906 0.096 Uiso 1 1 calc GR
H33B H 0.821958 0.195228 1.059944 0.096 Uiso 1 1 calc GR
H33C H 0.901822 0.238341 1.041249 0.096 Uiso 1 1 calc GR
C34 C 0.9894(4) 0.3282(7) 0.8501(2) 0.0420(14) Uani 1 1 d .
H34 H 0.966777 0.414040 0.855653 0.050 Uiso 1 1 calc R
C35 C 0.9780(6) 0.3103(8) 0.7885(3) 0.066(2) Uani 1 1 d .
H35A H 1.001676 0.228477 0.781617 0.098 Uiso 1 1 calc GR
H35B H 1.005604 0.379870 0.774441 0.098 Uiso 1 1 calc GR
H35C H 0.919631 0.311386 0.770908 0.098 Uiso 1 1 calc GR
C36 C 1.0814(5) 0.3286(10) 0.8800(4) 0.075(3) Uani 1 1 d .
H36A H 1.086544 0.348185 0.917905 0.112 Uiso 1 1 calc GR
H36B H 1.110359 0.393491 0.864295 0.112 Uiso 1 1 calc GR
H36C H 1.105109 0.244529 0.876759 0.112 Uiso 1 1 calc GR
C37 C 0.3544(3) 0.5983(6) 0.76921(19) 0.0276(10) Uani 1 1 d .
C38 C 0.3391(4) 0.7095(8) 0.7939(3) 0.0489(16) Uani 1 1 d .
H38 H 0.351612 0.789615 0.780662 0.059 Uiso 1 1 calc R
C39 C 0.3046(6) 0.7042(10) 0.8394(3) 0.073(3) Uani 1 1 d .
H39 H 0.295372 0.781008 0.856599 0.087 Uiso 1 1 calc R
C40 C 0.2843(6) 0.5873(10) 0.8588(3) 0.067(2) Uani 1 1 d .
H40 H 0.259061 0.585027 0.888013 0.080 Uiso 1 1 calc R
C41 C 0.3013(4) 0.4725(10) 0.8349(2) 0.0558(17) Uani 1 1 d .
H41 H 0.289288 0.392493 0.848476 0.067 Uiso 1 1 calc R
C42 C 0.3366(3) 0.4786(8) 0.7906(2) 0.0396(12) Uani 1 1 d .
H42 H 0.348679 0.401688 0.774553 0.048 Uiso 1 1 calc R
C43 C 0.3992(3) 0.7585(5) 0.68504(19) 0.0273(10) Uani 1 1 d .
C44 C 0.4744(3) 0.8231(6) 0.6874(2) 0.0306(11) Uani 1 1 d .
H44 H 0.524770 0.783940 0.704247 0.037 Uiso 1 1 calc R
C45 C 0.4734(4) 0.9464(6) 0.6643(2) 0.0406(14) Uani 1 1 d .
H45 H 0.523162 0.990503 0.666239 0.049 Uiso 1 1 calc R
C46 C 0.3985(5) 1.0033(5) 0.6385(2) 0.0446(16) Uani 1 1 d .
H46 H 0.398417 1.084848 0.622450 0.054 Uiso 1 1 calc R
C47 C 0.3244(4) 0.9408(5) 0.6363(2) 0.0433(15) Uani 1 1 d .
H47 H 0.274261 0.980250 0.619167 0.052 Uiso 1 1 calc R
C48 C 0.3247(4) 0.8187(6) 0.6597(2) 0.0364(12) Uani 1 1 d .
H48 H 0.274415 0.776562 0.658457 0.044 Uiso 1 1 calc R
C49 C 0.3138(3) 0.5131(5) 0.66067(18) 0.0232(10) Uani 1 1 d .
H49A H 0.314919 0.421266 0.669891 0.028 Uiso 1 1 calc R
H49B H 0.261584 0.548028 0.665694 0.028 Uiso 1 1 calc R
C50 C 0.3124(3) 0.5238(5) 0.59982(18) 0.0230(9) Uani 1 1 d .
H50 H 0.294484 0.612402 0.588086 0.028 Uiso 1 1 calc R
C51 C 0.5211(4) 0.5641(6) 0.5444(2) 0.0336(12) Uani 1 1 d .
C52 C 0.5391(5) 0.5789(7) 0.4876(2) 0.0486(16) Uani 1 1 d .
H52A H 0.532226 0.496139 0.469358 0.073 Uiso 1 1 calc GR
H52B H 0.595260 0.608906 0.491574 0.073 Uiso 1 1 calc GR
H52C H 0.500986 0.640765 0.466562 0.073 Uiso 1 1 calc GR
C53 C 0.5661(4) 0.4548(9) 0.5739(3) 0.063(2) Uani 1 1 d .
H53A H 0.561550 0.456934 0.611080 0.094 Uiso 1 1 calc GR
H53B H 0.623840 0.460241 0.573016 0.094 Uiso 1 1 calc GR
H53C H 0.542909 0.374889 0.557116 0.094 Uiso 1 1 calc GR
C54 C 0.5369(7) 0.6909(9) 0.5761(3) 0.072(3) Uani 1 1 d .
H54A H 0.500618 0.757326 0.556795 0.109 Uiso 1 1 calc GR
H54B H 0.593917 0.716851 0.580097 0.109 Uiso 1 1 calc GR
H54C H 0.526262 0.678785 0.611546 0.109 Uiso 1 1 calc GR
C55 C 0.2464(3) 0.4312(5) 0.56913(18) 0.0251(10) Uani 1 1 d .
C56 C 0.1629(3) 0.4735(6) 0.55200(17) 0.0265(9) Uani 1 1 d .
C57 C 0.1019(3) 0.3857(6) 0.5250(2) 0.0307(11) Uani 1 1 d .
H57 H 0.046844 0.413216 0.513294 0.037 Uiso 1 1 calc R
C58 C 0.1221(4) 0.2600(6) 0.5157(2) 0.0390(14) Uani 1 1 d .
H58 H 0.080853 0.202699 0.497849 0.047 Uiso 1 1 calc R
C59 C 0.2046(4) 0.2175(6) 0.5329(2) 0.0381(13) Uani 1 1 d .
H59 H 0.218295 0.131794 0.526833 0.046 Uiso 1 1 calc R
C60 C 0.2661(3) 0.3041(6) 0.5591(2) 0.0310(11) Uani 1 1 d .
H60 H 0.321179 0.276137 0.569969 0.037 Uiso 1 1 calc R
C61 C 0.1369(3) 0.6095(5) 0.56406(19) 0.0270(11) Uani 1 1 d .
C62 C 0.1024(3) 0.6301(6) 0.6095(2) 0.0310(11) Uani 1 1 d .
C63 C 0.0780(3) 0.7550(7) 0.6194(2) 0.0399(14) Uani 1 1 d .
H63 H 0.054091 0.769775 0.648668 0.048 Uiso 1 1 calc R
C64 C 0.0884(4) 0.8579(6) 0.5865(2) 0.0411(14) Uani 1 1 d .
H64 H 0.072123 0.941170 0.594114 0.049 Uiso 1 1 calc R
C65 C 0.1231(3) 0.8386(6) 0.5419(2) 0.0372(13) Uani 1 1 d .
H65 H 0.130663 0.908816 0.520296 0.045 Uiso 1 1 calc R
C66 C 0.1466(3) 0.7135(6) 0.5297(2) 0.0301(11) Uani 1 1 d .
C67 C 0.0882(4) 0.5193(7) 0.6459(2) 0.0389(13) Uani 1 1 d .
H67 H 0.123397 0.446036 0.640545 0.047 Uiso 1 1 calc R
C68 C -0.0033(4) 0.4747(9) 0.6288(3) 0.0523(16) Uani 1 1 d .
H68A H -0.038484 0.540166 0.638632 0.079 Uiso 1 1 calc GR
H68B H -0.009653 0.394525 0.646933 0.079 Uiso 1 1 calc GR
H68C H -0.018836 0.461485 0.589970 0.079 Uiso 1 1 calc GR
C69 C 0.1103(4) 0.5535(7) 0.7066(2) 0.0436(15) Uani 1 1 d .
H69A H 0.164898 0.591595 0.716348 0.065 Uiso 1 1 calc GR
H69B H 0.109502 0.475825 0.727709 0.065 Uiso 1 1 calc GR
H69C H 0.070240 0.614449 0.713954 0.065 Uiso 1 1 calc GR
C70 C 0.1819(4) 0.6920(6) 0.4798(2) 0.0347(12) Uani 1 1 d .
H70 H 0.220451 0.618120 0.488019 0.042 Uiso 1 1 calc R
C71 C 0.2313(5) 0.8079(8) 0.4669(3) 0.0536(17) Uani 1 1 d .
H71A H 0.195144 0.882066 0.458163 0.080 Uiso 1 1 calc GR
H71B H 0.254045 0.787180 0.436297 0.080 Uiso 1 1 calc GR
H71C H 0.275830 0.827466 0.498016 0.080 Uiso 1 1 calc GR
C72 C 0.1122(4) 0.6532(8) 0.4308(2) 0.0487(16) Uani 1 1 d .
H72A H 0.089204 0.570929 0.437856 0.073 Uiso 1 1 calc GR
H72B H 0.134260 0.645924 0.399022 0.073 Uiso 1 1 calc GR
H72C H 0.069234 0.718362 0.424627 0.073 Uiso 1 1 calc GR
H2 H 0.424(3) 0.433(5) 0.6072(19) 0.007(11) Uiso 1 1 d .
H1 H 0.709(4) 0.592(6) 0.792(2) 0.025(14) Uiso 1 1 d .

loop_
_atom_site_aniso_label
_atom_site_aniso_U_11
_atom_site_aniso_U_22
_atom_site_aniso_U_33
_atom_site_aniso_U_23
_atom_site_aniso_U_13
_atom_site_aniso_U_12
Pd1 0.02235(14) 0.01449(16) 0.02411(14) -0.00164(13) 0.00361(10) 0.00110(13)
Cl1 0.0320(6) 0.0148(6) 0.0307(5) -0.0036(4) -0.0020(4) -0.0002(4)
Cl2 0.0269(5) 0.0196(6) 0.0358(6) -0.0094(5) 0.0013(5) 0.0036(4)
S1 0.0274(6) 0.0247(7) 0.0401(6) 0.0017(5) 0.0073(5) -0.0023(5)
S2 0.0383(7) 0.0438(8) 0.0252(6) 0.0011(5) 0.0100(5) 0.0119(6)
P1 0.0243(6) 0.0149(6) 0.0255(5) 0.0009(4) 0.0033(4) 0.0019(5)
P2 0.0232(5) 0.0175(6) 0.0239(5) -0.0011(5) 0.0037(4) 0.0023(4)
O1 0.070(3) 0.034(3) 0.053(3) -0.013(2) 0.021(2) -0.023(2)
O2 0.052(3) 0.079(4) 0.041(2) -0.033(2) 0.020(2) -0.013(2)
N1 0.0193(19) 0.022(2) 0.036(2) 0.0012(18) 0.0061(16) -0.0015(16)
N2 0.029(2) 0.023(2) 0.0206(17) -0.0047(15) 0.0037(15) 0.0056(16)
C1 0.028(2) 0.012(2) 0.031(2) -0.0002(18) 0.0072(19) -0.0038(18)
C2 0.040(3) 0.025(3) 0.035(3) 0.012(2) 0.013(2) 0.005(2)
C3 0.049(3) 0.041(4) 0.030(3) 0.003(2) 0.014(2) 0.009(3)
C4 0.045(3) 0.033(3) 0.037(3) 0.000(2) 0.011(2) 0.011(3)
C5 0.049(3) 0.037(4) 0.036(3) 0.001(2) 0.006(2) 0.017(3)
C6 0.038(3) 0.025(3) 0.031(2) 0.000(2) 0.008(2) 0.005(2)
C7 0.022(2) 0.025(3) 0.029(2) 0.000(2) -0.0015(18) -0.0039(19)
C8 0.038(3) 0.024(3) 0.030(2) -0.002(2) 0.008(2) -0.005(2)
C9 0.052(3) 0.015(3) 0.053(3) 0.001(2) 0.016(3) -0.007(2)
C10 0.050(4) 0.045(4) 0.056(4) 0.002(3) 0.027(3) -0.007(3)
C11 0.044(3) 0.039(4) 0.052(3) 0.007(3) 0.025(3) -0.006(3)
C12 0.031(3) 0.029(3) 0.041(3) -0.008(2) 0.008(2) 0.000(2)
C13 0.029(3) 0.026(3) 0.029(2) 0.001(2) 0.007(2) 0.001(2)
C14 0.025(2) 0.025(3) 0.026(2) -0.0029(19) 0.0042(17) -0.0015(19)
C15 0.031(3) 0.031(3) 0.048(3) 0.001(3) 0.014(2) 0.001(2)
C16 0.048(3) 0.032(3) 0.050(3) 0.010(3) 0.018(3) 0.011(3)
C17 0.035(3) 0.064(5) 0.060(4) 0.033(4) 0.016(3) 0.007(3)
C18 0.060(4) 0.044(4) 0.043(3) -0.010(3) 0.018(3) -0.022(3)
C19 0.023(2) 0.027(3) 0.030(2) 0.002(2) 0.0037(17) -0.002(2)
C20 0.024(2) 0.027(3) 0.028(2) -0.004(2) 0.0038(19) 0.000(2)
C21 0.024(2) 0.033(4) 0.038(3) -0.008(2) -0.0039(19) 0.000(2)
C22 0.036(3) 0.029(3) 0.040(3) -0.009(2) 0.002(2) 0.000(2)
C23 0.035(3) 0.034(3) 0.041(3) -0.011(3) 0.004(2) -0.001(2)
C24 0.032(3) 0.026(3) 0.036(3) -0.005(2) 0.006(2) 0.005(2)
C25 0.025(2) 0.023(3) 0.032(2) 0.003(2) -0.0040(19) 0.002(2)
C26 0.042(3) 0.029(3) 0.036(3) 0.002(2) 0.004(2) 0.015(2)
C27 0.057(4) 0.040(4) 0.039(3) -0.002(3) -0.003(3) 0.020(3)
C28 0.078(5) 0.022(4) 0.056(4) -0.002(3) -0.027(4) 0.006(3)
C29 0.054(4) 0.021(3) 0.063(4) 0.012(3) -0.014(3) -0.005(3)
C30 0.033(3) 0.030(3) 0.043(3) 0.012(2) -0.005(2) 0.001(2)
C31 0.035(3) 0.067(5) 0.048(3) 0.019(3) 0.008(3) -0.003(3)
C32 0.046(4) 0.098(8) 0.083(6) 0.048(5) 0.004(4) -0.023(4)
C33 0.054(4) 0.087(7) 0.047(4) 0.018(4) 0.006(3) -0.002(4)
C34 0.048(3) 0.035(4) 0.048(3) 0.003(3) 0.023(3) 0.018(3)
C35 0.100(6) 0.051(5) 0.059(4) 0.007(4) 0.045(4) 0.022(4)
C36 0.046(4) 0.077(7) 0.107(7) 0.014(5) 0.031(4) 0.019(4)
C37 0.025(2) 0.031(3) 0.026(2) 0.002(2) 0.0034(18) 0.003(2)
C38 0.059(4) 0.050(4) 0.042(3) -0.009(3) 0.022(3) 0.004(3)
C39 0.090(6) 0.082(7) 0.057(4) -0.034(4) 0.041(4) 0.010(5)
C40 0.084(6) 0.078(6) 0.054(4) 0.003(4) 0.047(4) 0.006(5)
C41 0.058(4) 0.073(5) 0.043(3) 0.017(4) 0.026(3) 0.003(4)
C42 0.044(3) 0.046(3) 0.029(2) 0.002(3) 0.010(2) -0.005(3)
C43 0.038(3) 0.020(3) 0.022(2) -0.0033(19) 0.0039(19) 0.001(2)
C44 0.041(3) 0.022(3) 0.030(2) -0.002(2) 0.010(2) -0.002(2)
C45 0.056(3) 0.034(4) 0.032(3) 0.000(2) 0.010(2) -0.009(3)
C46 0.082(5) 0.014(3) 0.032(3) -0.001(2) 0.001(3) 0.001(3)
C47 0.064(4) 0.018(3) 0.039(3) -0.003(2) -0.005(3) 0.009(3)
C48 0.036(3) 0.023(3) 0.044(3) -0.001(2) -0.002(2) 0.010(2)
C49 0.030(2) 0.018(2) 0.023(2) 0.0004(17) 0.0095(18) 0.0023(18)
C50 0.031(2) 0.015(2) 0.023(2) -0.0036(17) 0.0048(18) 0.0023(18)
C51 0.047(3) 0.030(3) 0.029(2) 0.002(2) 0.018(2) -0.004(2)
C52 0.069(4) 0.051(4) 0.036(3) -0.003(3) 0.034(3) 0.000(3)
C53 0.038(3) 0.081(6) 0.075(4) 0.039(5) 0.022(3) 0.014(4)
C54 0.116(7) 0.055(5) 0.064(5) -0.024(4) 0.056(5) -0.039(5)
C55 0.033(2) 0.021(3) 0.021(2) -0.0004(17) 0.0052(18) 0.0005(19)
C56 0.036(2) 0.021(2) 0.0226(19) 0.000(2) 0.0073(17) 0.003(3)
C57 0.035(3) 0.031(3) 0.024(2) -0.004(2) 0.002(2) 0.000(2)
C58 0.047(3) 0.028(3) 0.038(3) -0.006(2) 0.002(2) -0.011(3)
C59 0.052(3) 0.022(3) 0.040(3) -0.005(2) 0.009(3) -0.003(3)
C60 0.037(3) 0.023(3) 0.031(2) -0.002(2) 0.005(2) 0.002(2)
C61 0.024(2) 0.029(3) 0.025(2) -0.006(2) 0.0009(18) 0.001(2)
C62 0.024(2) 0.032(3) 0.034(3) -0.006(2) 0.0013(19) 0.005(2)
C63 0.031(3) 0.045(4) 0.043(3) -0.011(3) 0.008(2) 0.008(3)
C64 0.041(3) 0.032(4) 0.046(3) -0.014(3) 0.001(2) 0.009(3)
C65 0.035(3) 0.036(3) 0.037(3) -0.002(2) 0.000(2) 0.009(2)
C66 0.030(3) 0.025(3) 0.032(3) -0.009(2) 0.000(2) -0.001(2)
C67 0.036(3) 0.046(4) 0.038(3) -0.010(2) 0.015(2) 0.000(2)
C68 0.043(3) 0.061(4) 0.056(3) -0.013(4) 0.018(3) -0.015(4)
C69 0.039(3) 0.063(5) 0.032(3) -0.003(3) 0.015(2) 0.001(3)
C70 0.042(3) 0.029(3) 0.031(3) -0.001(2) 0.006(2) 0.007(2)
C71 0.069(4) 0.044(4) 0.054(4) 0.003(3) 0.029(3) 0.004(4)
C72 0.057(4) 0.054(4) 0.031(3) -0.001(3) 0.002(3) 0.015(3)

loop_
_atom_type_symbol
_atom_type_description
_atom_type_scat_dispersion_real
_atom_type_scat_dispersion_imag
_atom_type_scat_source
C C 0.0181 0.0091 'International Tables Vol C Tables 4.2.6.8 and 6.1.1.4'
H H 0.0000 0.0000 'International Tables Vol C Tables 4.2.6.8 and 6.1.1.4'
Cl Cl 0.3639 0.7018 'International Tables Vol C Tables 4.2.6.8 and 6.1.1.4'
N N 0.0311 0.0180 'International Tables Vol C Tables 4.2.6.8 and 6.1.1.4'
O O 0.0492 0.0322 'International Tables Vol C Tables 4.2.6.8 and 6.1.1.4'
P P 0.2955 0.4335 'International Tables Vol C Tables 4.2.6.8 and 6.1.1.4'
Pd Pd 0.1215 3.9337 'International Tables Vol C Tables 4.2.6.8 and 6.1.1.4'
S S 0.3331 0.5567 'International Tables Vol C Tables 4.2.6.8 and 6.1.1.4'

loop_
_geom_angle_atom_site_label_1
_geom_angle_atom_site_label_2
_geom_angle_atom_site_label_3
_geom_angle
Cl1 Pd1 P1 86.04(4)
Cl1 Pd1 P2 91.18(4)
Cl2 Pd1 Cl1 175.20(5)
Cl2 Pd1 P1 93.23(4)
Cl2 Pd1 P2 88.38(4)
P2 Pd1 P1 165.80(4)
O1 S1 N1 111.2(3)
O1 S1 C15 105.4(3)
N1 S1 C15 98.0(2)
O2 S2 N2 109.3(3)
O2 S2 C51 104.5(3)
N2 S2 C51 99.0(2)
C1 P1 Pd1 120.57(16)
C1 P1 C13 106.2(2)
C7 P1 Pd1 103.70(17)
C7 P1 C1 105.5(2)
C7 P1 C13 100.7(2)
C13 P1 Pd1 117.58(18)
C37 P2 Pd1 102.80(17)
C37 P2 C49 99.9(2)
C43 P2 Pd1 123.50(18)
C43 P2 C37 107.4(2)
C43 P2 C49 104.1(2)
C49 P2 Pd1 116.34(16)
S1 N1 H1 118(4)
C14 N1 S1 114.3(3)
C14 N1 H1 117(3)
S2 N2 H2 116(3)
C50 N2 S2 115.6(3)
C50 N2 H2 114(3)
C2 C1 P1 120.6(4)
C2 C1 C6 118.8(5)
C6 C1 P1 120.5(4)
C1 C2 H2A 119.9
C3 C2 C1 120.1(5)
C3 C2 H2A 119.9
C2 C3 H3 119.4
C4 C3 C2 121.1(5)
C4 C3 H3 119.4
C3 C4 H4 120.5
C3 C4 C5 118.9(5)
C5 C4 H4 120.5
C4 C5 H5 119.8
C6 C5 C4 120.3(5)
C6 C5 H5 119.8
C1 C6 H6 119.7
C5 C6 C1 120.5(5)
C5 C6 H6 119.7
C8 C7 P1 123.8(4)
C8 C7 C12 117.2(5)
C12 C7 P1 119.0(4)
C7 C8 H8 119.4
C9 C8 C7 121.2(5)
C9 C8 H8 119.4
C8 C9 H9 120.1
C10 C9 C8 119.9(6)
C10 C9 H9 120.1
C9 C10 H10 119.6
C11 C10 C9 120.8(6)
C11 C10 H10 119.6
C10 C11 H11 119.9
C10 C11 C12 120.1(6)
C12 C11 H11 119.9
C7 C12 H12 119.6
C11 C12 C7 120.8(6)
C11 C12 H12 119.6
P1 C13 H13A 108.1
P1 C13 H13B 108.1
H13A C13 H13B 107.3
C14 C13 P1 117.0(3)
C14 C13 H13A 108.1
C14 C13 H13B 108.1
N1 C14 C13 109.5(4)
N1 C14 H14 107.1
N1 C14 C19 117.3(4)
C13 C14 H14 107.1
C19 C14 C13 108.3(4)
C19 C14 H14 107.1
C16 C15 S1 103.1(4)
C17 C15 S1 110.8(4)
C17 C15 C16 110.4(5)
C18 C15 S1 109.7(4)
C18 C15 C16 111.0(5)
C18 C15 C17 111.6(6)
C15 C16 H16A 109.5
C15 C16 H16B 109.5
C15 C16 H16C 109.5
H16A C16 H16B 109.5
H16A C16 H16C 109.5
H16B C16 H16C 109.5
C15 C17 H17A 109.5
C15 C17 H17B 109.5
C15 C17 H17C 109.5
H17A C17 H17B 109.5
H17A C17 H17C 109.5
H17B C17 H17C 109.5
C15 C18 H18A 109.5
C15 C18 H18B 109.5
C15 C18 H18C 109.5
H18A C18 H18B 109.5
H18A C18 H18C 109.5
H18B C18 H18C 109.5
C20 C19 C14 120.1(5)
C24 C19 C14 120.1(5)
C24 C19 C20 119.8(5)
C19 C20 C25 121.8(4)
C21 C20 C19 118.6(5)
C21 C20 C25 119.6(5)
C20 C21 H21 119.6
C20 C21 C22 120.9(5)
C22 C21 H21 119.6
C21 C22 H22 120.2
C23 C22 C21 119.6(5)
C23 C22 H22 120.2
C22 C23 H23 120.0
C22 C23 C24 120.0(6)
C24 C23 H23 120.0
C19 C24 C23 121.0(5)
C19 C24 H24 119.5
C23 C24 H24 119.5
C26 C25 C20 119.7(5)
C30 C25 C20 120.6(5)
C30 C25 C26 119.7(5)
C25 C26 C34 122.0(5)
C27 C26 C25 118.5(6)
C27 C26 C34 119.4(6)
C26 C27 H27 118.9
C26 C27 C28 122.3(7)
C28 C27 H27 118.9
C27 C28 H28 120.8
C29 C28 C27 118.5(6)
C29 C28 H28 120.8
C28 C29 H29 119.4
C28 C29 C30 121.3(7)
C30 C29 H29 119.4
C25 C30 C31 121.9(6)
C29 C30 C25 119.7(6)
C29 C30 C31 118.4(6)
C30 C31 H31 106.9
C32 C31 C30 115.0(7)
C32 C31 H31 106.9
C32 C31 C33 110.3(6)
C33 C31 C30 110.5(6)
C33 C31 H31 106.9
C31 C32 H32A 109.5
C31 C32 H32B 109.5
C31 C32 H32C 109.5
H32A C32 H32B 109.5
H32A C32 H32C 109.5
H32B C32 H32C 109.5
C31 C33 H33A 109.5
C31 C33 H33B 109.5
C31 C33 H33C 109.5
H33A C33 H33B 109.5
H33A C33 H33C 109.5
H33B C33 H33C 109.5
C26 C34 H34 107.2
C26 C34 C35 112.9(6)
C26 C34 C36 110.6(6)
C35 C34 H34 107.2
C36 C34 H34 107.2
C36 C34 C35 111.6(6)
C34 C35 H35A 109.5
C34 C35 H35B 109.5
C34 C35 H35C 109.5
H35A C35 H35B 109.5
H35A C35 H35C 109.5
H35B C35 H35C 109.5
C34 C36 H36A 109.5
C34 C36 H36B 109.5
C34 C36 H36C 109.5
H36A C36 H36B 109.5
H36A C36 H36C 109.5
H36B C36 H36C 109.5
C38 C37 P2 123.9(5)
C38 C37 C42 118.9(5)
C42 C37 P2 117.2(4)
C37 C38 H38 119.9
C37 C38 C39 120.2(7)
C39 C38 H38 119.9
C38 C39 H39 119.6
C40 C39 C38 120.7(7)
C40 C39 H39 119.6
C39 C40 H40 120.1
C39 C40 C41 119.8(6)
C41 C40 H40 120.1
C40 C41 H41 120.5
C42 C41 C40 119.0(8)
C42 C41 H41 120.5
C37 C42 H42 119.4
C41 C42 C37 121.3(7)
C41 C42 H42 119.4
C44 C43 P2 120.2(4)
C48 C43 P2 120.3(4)
C48 C43 C44 119.3(5)
C43 C44 H44 120.2
C45 C44 C43 119.5(5)
C45 C44 H44 120.2
C44 C45 H45 119.9
C46 C45 C44 120.1(6)
C46 C45 H45 119.9
C45 C46 H46 119.6
C47 C46 C45 120.7(6)
C47 C46 H46 119.6
C46 C47 H47 120.2
C46 C47 C48 119.6(6)
C48 C47 H47 120.2
C43 C48 H48 119.6
C47 C48 C43 120.7(6)
C47 C48 H48 119.6
P2 C49 H49A 107.7
P2 C49 H49B 107.7
H49A C49 H49B 107.1
C50 C49 P2 118.3(3)
C50 C49 H49A 107.7
C50 C49 H49B 107.7
N2 C50 C49 110.7(4)
N2 C50 H50 107.4
N2 C50 C55 115.9(4)
C49 C50 H50 107.4
C55 C50 C49 107.6(4)
C55 C50 H50 107.4
C52 C51 S2 103.3(4)
C53 C51 S2 111.6(4)
C53 C51 C52 111.4(6)
C53 C51 C54 113.0(7)
C54 C51 S2 106.0(5)
C54 C51 C52 111.1(5)
C51 C52 H52A 109.5
C51 C52 H52B 109.5
C51 C52 H52C 109.5
H52A C52 H52B 109.5
H52A C52 H52C 109.5
H52B C52 H52C 109.5
C51 C53 H53A 109.5
C51 C53 H53B 109.5
C51 C53 H53C 109.5
H53A C53 H53B 109.5
H53A C53 H53C 109.5
H53B C53 H53C 109.5
C51 C54 H54A 109.5
C51 C54 H54B 109.5
C51 C54 H54C 109.5
H54A C54 H54B 109.5
H54A C54 H54C 109.5
H54B C54 H54C 109.5
C56 C55 C50 119.7(5)
C60 C55 C50 120.9(5)
C60 C55 C56 119.4(5)
C55 C56 C61 121.7(5)
C57 C56 C55 119.1(5)
C57 C56 C61 119.1(4)
C56 C57 H57 119.5
C58 C57 C56 121.0(5)
C58 C57 H57 119.5
C57 C58 H58 119.9
C57 C58 C59 120.1(5)
C59 C58 H58 119.9
C58 C59 H59 120.2
C60 C59 C58 119.6(6)
C60 C59 H59 120.2
C55 C60 C59 120.8(5)
C55 C60 H60 119.6
C59 C60 H60 119.6
C62 C61 C56 119.4(5)
C66 C61 C56 119.7(4)
C66 C61 C62 120.9(5)
C61 C62 C67 122.0(5)
C63 C62 C61 118.4(6)
C63 C62 C67 119.5(5)
C62 C63 H63 119.4
C64 C63 C62 121.1(5)
C64 C63 H63 119.4
C63 C64 H64 119.6
C63 C64 C65 120.8(6)
C65 C64 H64 119.6
C64 C65 H65 120.1
C64 C65 C66 119.9(6)
C66 C65 H65 120.1
C61 C66 C70 121.4(5)
C65 C66 C61 118.9(5)
C65 C66 C70 119.7(5)
C62 C67 H67 108.0
C62 C67 C68 109.7(5)
C62 C67 C69 113.6(5)
C68 C67 H67 108.0
C69 C67 H67 108.0
C69 C67 C68 109.4(5)
C67 C68 H68A 109.5
C67 C68 H68B 109.5
C67 C68 H68C 109.5
H68A C68 H68B 109.5
H68A C68 H68C 109.5
H68B C68 H68C 109.5
C67 C69 H69A 109.5
C67 C69 H69B 109.5
C67 C69 H69C 109.5
H69A C69 H69B 109.5
H69A C69 H69C 109.5
H69B C69 H69C 109.5
C66 C70 H70 107.2
C66 C70 C72 110.1(5)
C71 C70 C66 113.3(5)
C71 C70 H70 107.2
C71 C70 C72 111.6(5)
C72 C70 H70 107.2
C70 C71 H71A 109.5
C70 C71 H71B 109.5
C70 C71 H71C 109.5
H71A C71 H71B 109.5
H71A C71 H71C 109.5
H71B C71 H71C 109.5
C70 C72 H72A 109.5
C70 C72 H72B 109.5
C70 C72 H72C 109.5
H72A C72 H72B 109.5
H72A C72 H72C 109.5
H72B C72 H72C 109.5

loop_
_geom_bond_atom_site_label_1
_geom_bond_atom_site_label_2
_geom_bond_distance
Pd1 Cl1 2.3088(12)
Pd1 Cl2 2.2949(12)
Pd1 P1 2.3338(12)
Pd1 P2 2.3233(12)
S1 O1 1.466(5)
S1 N1 1.682(4)
S1 C15 1.826(6)
S2 O2 1.525(5)
S2 N2 1.657(4)
S2 C51 1.843(6)
P1 C1 1.821(5)
P1 C7 1.803(5)
P1 C13 1.853(5)
P2 C37 1.812(5)
P2 C43 1.810(6)
P2 C49 1.844(5)
N1 C14 1.464(6)
N1 H1 0.97(6)
N2 C50 1.479(6)
N2 H2 0.91(5)
C1 C2 1.390(7)
C1 C6 1.396(7)
C2 H2A 0.9300
C2 C3 1.387(8)
C3 H3 0.9300
C3 C4 1.376(8)
C4 H4 0.9300
C4 C5 1.396(8)
C5 H5 0.9300
C5 C6 1.383(8)
C6 H6 0.9300
C7 C8 1.411(8)
C7 C12 1.412(7)
C8 H8 0.9300
C8 C9 1.382(8)
C9 H9 0.9300
C9 C10 1.381(9)
C10 H10 0.9300
C10 C11 1.369(10)
C11 H11 0.9300
C11 C12 1.393(8)
C12 H12 0.9300
C13 H13A 0.9700
C13 H13B 0.9700
C13 C14 1.535(7)
C14 H14 0.9800
C14 C19 1.526(6)
C15 C16 1.536(8)
C15 C17 1.532(8)
C15 C18 1.518(9)
C16 H16A 0.9600
C16 H16B 0.9600
C16 H16C 0.9600
C17 H17A 0.9600
C17 H17B 0.9600
C17 H17C 0.9600
C18 H18A 0.9600
C18 H18B 0.9600
C18 H18C 0.9600
C19 C20 1.399(7)
C19 C24 1.383(8)
C20 C21 1.397(7)
C20 C25 1.482(8)
C21 H21 0.9300
C21 C22 1.407(8)
C22 H22 0.9300
C22 C23 1.359(8)
C23 H23 0.9300
C23 C24 1.396(7)
C24 H24 0.9300
C25 C26 1.420(8)
C25 C30 1.398(8)
C26 C27 1.380(9)
C26 C34 1.504(9)
C27 H27 0.9300
C27 C28 1.394(11)
C28 H28 0.9300
C28 C29 1.386(12)
C29 H29 0.9300
C29 C30 1.390(9)
C30 C31 1.526(9)
C31 H31 0.9800
C31 C32 1.519(10)
C31 C33 1.520(9)
C32 H32A 0.9600
C32 H32B 0.9600
C32 H32C 0.9600
C33 H33A 0.9600
C33 H33B 0.9600
C33 H33C 0.9600
C34 H34 0.9800
C34 C35 1.531(9)
C34 C36 1.526(10)
C35 H35A 0.9600
C35 H35B 0.9600
C35 H35C 0.9600
C36 H36A 0.9600
C36 H36B 0.9600
C36 H36C 0.9600
C37 C38 1.353(9)
C37 C42 1.401(9)
C38 H38 0.9300
C38 C39 1.400(10)
C39 H39 0.9300
C39 C40 1.368(13)
C40 H40 0.9300
C40 C41 1.383(13)
C41 H41 0.9300
C41 C42 1.381(7)
C42 H42 0.9300
C43 C44 1.396(8)
C43 C48 1.387(7)
C44 H44 0.9300
C44 C45 1.392(8)
C45 H45 0.9300
C45 C46 1.380(9)
C46 H46 0.9300
C46 C47 1.371(10)
C47 H47 0.9300
C47 C48 1.386(8)
C48 H48 0.9300
C49 H49A 0.9700
C49 H49B 0.9700
C49 C50 1.534(6)
C50 H50 0.9800
C50 C55 1.513(7)
C51 C52 1.539(7)
C51 C53 1.449(9)
C51 C54 1.518(9)
C52 H52A 0.9600
C52 H52B 0.9600
C52 H52C 0.9600
C53 H53A 0.9600
C53 H53B 0.9600
C53 H53C 0.9600
C54 H54A 0.9600
C54 H54B 0.9600
C54 H54C 0.9600
C55 C56 1.411(7)
C55 C60 1.383(7)
C56 C57 1.401(8)
C56 C61 1.512(8)
C57 H57 0.9300
C57 C58 1.367(9)
C58 H58 0.9300
C58 C59 1.396(9)
C59 H59 0.9300
C59 C60 1.392(8)
C60 H60 0.9300
C61 C62 1.415(7)
C61 C66 1.408(8)
C62 C63 1.383(8)
C62 C67 1.516(9)
C63 H63 0.9300
C63 C64 1.381(10)
C64 H64 0.9300
C64 C65 1.394(8)
C65 H65 0.9300
C65 C66 1.397(8)
C66 C70 1.526(8)
C67 H67 0.9800
C67 C68 1.538(8)
C67 C69 1.528(7)
C68 H68A 0.9600
C68 H68B 0.9600
C68 H68C 0.9600
C69 H69A 0.9600
C69 H69B 0.9600
C69 H69C 0.9600
C70 H70 0.9800
C70 C71 1.522(9)
C70 C72 1.526(8)
C71 H71A 0.9600
C71 H71B 0.9600
C71 H71C 0.9600
C72 H72A 0.9600
C72 H72B 0.9600
C72 H72C 0.9600

loop_
_smtbx_masks_void_nr
_smtbx_masks_void_average_x
_smtbx_masks_void_average_y
_smtbx_masks_void_average_z
_smtbx_masks_void_volume
_smtbx_masks_void_count_electrons
1 -0.500 0.192 0.000 1128.0 249.3
